data_7114321
loop_
_publ_author_name
'Chan, Hoi-Shan'
'Li, Hung-Wing'
'Xie, Zuowei'

_publ_section_title
;
 Synthesis and structural characterization of imido--lanthanide complexes
 with a metal--nitrogen multiple bond
;
_journal_issue 6
_journal_name_full 'Chemical Communications'
_journal_page_first 652
_journal_paper_doi 10.1039/b110793c
_journal_year 2002
_chemical_formula_sum 'C52 H80 N4 Na O Yb'
_chemical_formula_weight 973.23
_chemical_name_systematic
; 
? 
;
_space_group_IT_number 14
_symmetry_cell_setting monoclinic
_symmetry_space_group_name_Hall '-P 2yn'
_symmetry_space_group_name_H-M 'P 1 21/n 1'
_atom_sites_solution_hydrogens geom
_atom_sites_solution_primary direct
_atom_sites_solution_secondary difmap
_audit_creation_method SHELXL-97
_cell_angle_alpha 90.00
_cell_angle_beta 117.6830(10)
_cell_angle_gamma 90.00
_cell_formula_units_Z 8
_cell_length_a 24.5164(11)
_cell_length_b 19.8148(10)
_cell_length_c 24.5415(12)
_cell_measurement_temperature 293(2)
_cell_volume 10557.3(9)
_computing_structure_refinement 'SHELXL-97 (Sheldrick, 1997)'
_computing_structure_solution 'SHELXS-97 (Sheldrick, 1990)'
_diffrn_ambient_temperature 293(2)
_diffrn_measured_fraction_theta_full 0.998
_diffrn_measured_fraction_theta_max 0.998
_diffrn_radiation_monochromator graphite
_diffrn_radiation_source 'fine-focus sealed tube'
_diffrn_radiation_type MoK\a
_diffrn_radiation_wavelength 0.71073
_diffrn_reflns_av_R_equivalents 0.0860
_diffrn_reflns_av_sigmaI/netI 0.1324
_diffrn_reflns_limit_h_max 24
_diffrn_reflns_limit_h_min -29
_diffrn_reflns_limit_k_max 23
_diffrn_reflns_limit_k_min -23
_diffrn_reflns_limit_l_max 28
_diffrn_reflns_limit_l_min -29
_diffrn_reflns_number 58633
_diffrn_reflns_theta_full 25.00
_diffrn_reflns_theta_max 25.00
_diffrn_reflns_theta_min 1.39
_exptl_absorpt_coefficient_mu 1.817
_exptl_absorpt_correction_T_max 1.0000
_exptl_absorpt_correction_T_min 0.7206
_exptl_absorpt_correction_type SADABS
_exptl_crystal_colour red
_exptl_crystal_density_diffrn 1.225
_exptl_crystal_density_method 'not measured'
_exptl_crystal_description block
_exptl_crystal_F_000 4072
_exptl_crystal_size_max 0.28
_exptl_crystal_size_mid 0.22
_exptl_crystal_size_min 0.12
_refine_diff_density_max 0.536
_refine_diff_density_min -0.471
_refine_diff_density_rms 0.074
_refine_ls_extinction_coef 0.000042(3)
_refine_ls_extinction_expression Fc^*^=kFc[1+0.001xFc^2^\l^3^/sin(2\q)]^-1/4^
_refine_ls_extinction_method SHELXL
_refine_ls_goodness_of_fit_ref 0.809
_refine_ls_hydrogen_treatment mixed
_refine_ls_matrix_type full
_refine_ls_number_parameters 1067
_refine_ls_number_reflns 18578
_refine_ls_number_restraints 189
_refine_ls_restrained_S_all 0.817
_refine_ls_R_factor_all 0.1206
_refine_ls_R_factor_gt 0.0429
_refine_ls_shift/su_max 0.00
_refine_ls_shift/su_mean 0.00
_refine_ls_structure_factor_coef Fsqd
_refine_ls_weighting_details 'calc w=1/[\s^2^(Fo^2^)+(0.0306P)^2^+0.0000P] where P=(Fo^2^+2Fc^2^)/3'
_refine_ls_weighting_scheme calc
_refine_ls_wR_factor_gt 0.0764
_refine_ls_wR_factor_ref 0.0927
_reflns_number_gt 8502
_reflns_number_total 18578
_reflns_threshold_expression >2sigma(I)
_cod_data_source_file b110793c.txt
_cod_data_source_block complex_1
_cod_original_sg_symbol_H-M P21/n
_cod_database_code 7114321

loop_
_symmetry_equiv_pos_as_xyz
'x, y, z'
'-x+1/2, y+1/2, -z+1/2'
'-x, -y, -z'
'x-1/2, -y-1/2, z-1/2'

loop_
_atom_site_label
_atom_site_type_symbol
_atom_site_fract_x
_atom_site_fract_y
_atom_site_fract_z
_atom_site_U_iso_or_equiv
_atom_site_adp_type
_atom_site_occupancy
_atom_site_symmetry_multiplicity
_atom_site_calc_flag
_atom_site_refinement_flags
_atom_site_disorder_assembly
_atom_site_disorder_group
Yb1 Yb 0.225253(3) 0.289137(5) 0.247165(4) 0.05793(3) Uani 1 1 d . C .
Yb1' Yb 0.786184(4) 0.083805(5) 0.247975(4) 0.05972(3) Uani 1 1 d . . .
N1 N 0.20645(6) 0.25135(9) 0.15350(6) 0.0755(7) Uani 1 1 d . C .
N1' N 0.70027(6) 0.13979(9) 0.18730(7) 0.0794(7) Uani 1 1 d . . .
N2 N 0.15080(6) 0.36061(8) 0.22207(6) 0.0713(6) Uani 1 1 d . . .
H2A H 0.1387 0.3706 0.1841 0.086 Uiso 1 1 calc R . .
N2' N 0.77121(6) 0.00277(8) 0.18316(6) 0.0675(6) Uani 1 1 d . . .
H2'A H 0.7324 -0.0059 0.1652 0.081 Uiso 1 1 calc R . .
N3' N 0.81740(6) 0.06897(8) 0.34590(6) 0.0731(7) Uani 1 1 d . . .
H3'A H 0.8570 0.0708 0.3638 0.088 Uiso 1 1 calc R . .
N3 N 0.31763(6) 0.31322(8) 0.31694(6) 0.0735(7) Uani 1 1 d . . .
H3A H 0.3231 0.2916 0.3495 0.088 Uiso 1 1 calc R . .
N4 N 0.22162(6) 0.18452(8) 0.28419(6) 0.0687(6) Uani 1 1 d . C .
N4' N 0.85329(6) 0.16349(9) 0.25645(7) 0.0780(7) Uani 1 1 d . . .
C1 C 0.24147(7) 0.24978(10) 0.12074(8) 0.0661(7) Uani 1 1 d . . .
C1' C 0.64880(8) 0.16677(11) 0.19133(9) 0.0825(9) Uani 1 1 d . . .
C2 C 0.21573(8) 0.27743(11) 0.06072(8) 0.0769(8) Uani 1 1 d . . .
C2' C 0.58858(9) 0.15028(12) 0.14568(11) 0.1060(12) Uani 1 1 d . B .
C3 C 0.25083(9) 0.27530(12) 0.02977(9) 0.1103(10) Uani 1 1 d . . .
H3B H 0.2343 0.2928 -0.0099 0.132 Uiso 1 1 calc R . .
C3' C 0.53871(11) 0.17990(16) 0.14832(14) 0.1600(17) Uani 1 1 d . . .
H3'B H 0.4990 0.1700 0.1181 0.192 Uiso 1 1 calc R . .
C4 C 0.30839(9) 0.24854(14) 0.05534(10) 0.1321(11) Uani 1 1 d . . .
H4A H 0.3311 0.2495 0.0338 0.159 Uiso 1 1 calc R . .
C4' C 0.54684(11) 0.22393(16) 0.19507(14) 0.1705(17) Uani 1 1 d . . .
H4'A H 0.5131 0.2435 0.1965 0.205 Uiso 1 1 calc R . .
C5 C 0.33332(9) 0.21990(13) 0.11315(9) 0.1113(10) Uani 1 1 d . . .
H5A H 0.3722 0.2003 0.1300 0.134 Uiso 1 1 calc R . .
C5' C 0.60580(10) 0.23847(14) 0.23951(13) 0.1481(14) Uani 1 1 d . . .
H5'A H 0.6110 0.2677 0.2712 0.178 Uiso 1 1 calc R . .
C6 C 0.30011(8) 0.22053(11) 0.14586(8) 0.0810(8) Uani 1 1 d . . .
C6' C 0.65734(8) 0.21156(11) 0.23901(10) 0.0888(10) Uani 1 1 d . . .
C7 C 0.15242(9) 0.30913(12) 0.03119(9) 0.0961(10) Uani 1 1 d . . .
H7A H 0.1259 0.2821 0.0427 0.115 Uiso 1 1 calc R . .
C7' C 0.57939(11) 0.09798(16) 0.09596(13) 0.1539(16) Uani 1 1 d . . .
H7'A H 0.6175 0.0718 0.1175 0.185 Uiso 1 1 calc R A 1
C8 C 0.15373(9) 0.38007(12) 0.05401(10) 0.1163(12) Uani 1 1 d . . .
H8A H 0.1724 0.3799 0.0981 0.174 Uiso 1 1 calc R . .
H8B H 0.1124 0.3970 0.0375 0.174 Uiso 1 1 calc R . .
H8C H 0.1772 0.4084 0.0409 0.174 Uiso 1 1 calc R . .
C8' C 0.5857(2) 0.1213(3) 0.0406(2) 0.146(2) Uiso 0.50 1 d P B 1
H8'A H 0.5684 0.0879 0.0087 0.219 Uiso 0.50 1 calc PR B 1
H8'B H 0.6285 0.1275 0.0520 0.219 Uiso 0.50 1 calc PR B 1
H8'C H 0.5642 0.1632 0.0260 0.219 Uiso 0.50 1 calc PR B 1
C8A C 0.5340(3) 0.1287(5) 0.0335(4) 0.279(5) Uiso 0.50 1 d P B 2
H8'D H 0.5349 0.1028 0.0009 0.419 Uiso 0.50 1 calc PR B 2
H8'E H 0.5458 0.1744 0.0312 0.419 Uiso 0.50 1 calc PR B 2
H8'F H 0.4932 0.1281 0.0295 0.419 Uiso 0.50 1 calc PR B 2
C9 C 0.12170(12) 0.31215(15) -0.03970(10) 0.1544(16) Uani 1 1 d . . .
H9A H 0.0819 0.3328 -0.0550 0.232 Uiso 1 1 calc R . .
H9B H 0.1173 0.2672 -0.0559 0.232 Uiso 1 1 calc R . .
H9C H 0.1469 0.3383 -0.0523 0.232 Uiso 1 1 calc R . .
C9' C 0.53331(16) 0.04556(18) 0.08837(15) 0.266(3) Uani 1 1 d . B .
H9'A H 0.5315 0.0128 0.0587 0.399 Uiso 1 1 calc R . .
H9'B H 0.4936 0.0662 0.0743 0.399 Uiso 1 1 calc R . .
H9'C H 0.5450 0.0237 0.1271 0.399 Uiso 1 1 calc R . .
C10 C 0.32887(8) 0.18566(12) 0.20752(10) 0.0987(10) Uani 1 1 d . . .
H10A H 0.3050 0.1991 0.2286 0.118 Uiso 1 1 calc R . .
C10' C 0.72024(9) 0.22993(12) 0.28935(9) 0.0959(10) Uani 1 1 d . . .
H10B H 0.7503 0.2008 0.2850 0.115 Uiso 1 1 calc R . .
C11 C 0.39589(9) 0.20458(14) 0.25000(11) 0.1417(14) Uani 1 1 d . . .
H11A H 0.3994 0.2527 0.2546 0.213 Uiso 1 1 calc R . .
H11B H 0.4214 0.1889 0.2325 0.213 Uiso 1 1 calc R . .
H11C H 0.4090 0.1840 0.2895 0.213 Uiso 1 1 calc R . .
C11' C 0.72760(11) 0.21993(12) 0.35331(10) 0.1332(13) Uani 1 1 d . . .
H11D H 0.7187 0.1738 0.3583 0.200 Uiso 1 1 calc R . .
H11E H 0.6997 0.2492 0.3594 0.200 Uiso 1 1 calc R . .
H11F H 0.7691 0.2304 0.3830 0.200 Uiso 1 1 calc R . .
C12 C 0.32575(10) 0.10785(13) 0.20280(11) 0.1337(14) Uani 1 1 d . C .
H12A H 0.2841 0.0941 0.1762 0.201 Uiso 1 1 calc R . .
H12B H 0.3390 0.0888 0.2430 0.201 Uiso 1 1 calc R . .
H12E H 0.3521 0.0922 0.1863 0.201 Uiso 1 1 calc R . .
C12' C 0.73511(9) 0.30321(12) 0.28067(10) 0.1162(12) Uani 1 1 d . . .
H12C H 0.7304 0.3088 0.2399 0.174 Uiso 1 1 calc R . .
H12D H 0.7768 0.3135 0.3102 0.174 Uiso 1 1 calc R . .
H12F H 0.7075 0.3331 0.2865 0.174 Uiso 1 1 calc R . .
C13 C 0.11325(7) 0.39822(10) 0.24075(8) 0.0606(8) Uani 1 1 d . . .
C13' C 0.79856(7) -0.04126(10) 0.15845(8) 0.0606(7) Uani 1 1 d . . .
C14 C 0.12251(7) 0.39017(10) 0.30091(8) 0.0674(8) Uani 1 1 d . . .
C14' C 0.86201(7) -0.05588(10) 0.19265(8) 0.0675(8) Uani 1 1 d . . .
C15 C 0.08705(8) 0.42845(11) 0.31992(9) 0.0897(10) Uani 1 1 d . . .
H15A H 0.0935 0.4239 0.3602 0.108 Uiso 1 1 calc R . .
C15' C 0.88871(8) -0.10002(11) 0.16950(9) 0.0830(9) Uani 1 1 d . . .
H15B H 0.9304 -0.1099 0.1926 0.100 Uiso 1 1 calc R . .
C16 C 0.04322(8) 0.47245(13) 0.28198(10) 0.1068(10) Uani 1 1 d . . .
H16A H 0.0200 0.4972 0.2960 0.128 Uiso 1 1 calc R . .
C16' C 0.85622(9) -0.12999(11) 0.11363(9) 0.0982(9) Uani 1 1 d . . .
H16B H 0.8752 -0.1608 0.0993 0.118 Uiso 1 1 calc R . .
C17 C 0.03396(8) 0.47959(12) 0.22264(9) 0.0935(10) Uani 1 1 d . . .
H17A H 0.0038 0.5092 0.1963 0.112 Uiso 1 1 calc R . .
C17' C 0.79497(8) -0.11412(11) 0.07855(9) 0.0942(10) Uani 1 1 d . . .
H17B H 0.7730 -0.1337 0.0399 0.113 Uiso 1 1 calc R . .
C18 C 0.06816(8) 0.44397(11) 0.20119(8) 0.0736(9) Uani 1 1 d D . .
C18' C 0.76528(8) -0.06952(11) 0.09955(8) 0.0755(8) Uani 1 1 d D . .
C19 C 0.17024(8) 0.34187(12) 0.34577(8) 0.0854(9) Uani 1 1 d . . .
H19A H 0.1790 0.3082 0.3217 0.103 Uiso 1 1 calc R . .
C19' C 0.89858(8) -0.02495(11) 0.25562(9) 0.0815(9) Uani 1 1 d . . .
H19B H 0.8802 0.0193 0.2546 0.098 Uiso 1 1 calc R . .
C20 C 0.22876(9) 0.38020(15) 0.38376(11) 0.1396(15) Uani 1 1 d . . .
H20A H 0.2413 0.4034 0.3570 0.209 Uiso 1 1 calc R . .
H20B H 0.2605 0.3493 0.4094 0.209 Uiso 1 1 calc R . .
H20C H 0.2219 0.4124 0.4091 0.209 Uiso 1 1 calc R . .
C20' C 0.96733(9) -0.01276(15) 0.27611(12) 0.1633(16) Uani 1 1 d . . .
H20D H 0.9717 0.0139 0.2457 0.245 Uiso 1 1 calc R . .
H20E H 0.9878 -0.0553 0.2807 0.245 Uiso 1 1 calc R . .
H20F H 0.9855 0.0108 0.3147 0.245 Uiso 1 1 calc R . .
C21 C 0.15020(10) 0.30411(13) 0.38796(9) 0.1243(12) Uani 1 1 d . . .
H21A H 0.1137 0.2784 0.3634 0.186 Uiso 1 1 calc R . .
H21B H 0.1417 0.3360 0.4125 0.186 Uiso 1 1 calc R . .
H21C H 0.1826 0.2743 0.4144 0.186 Uiso 1 1 calc R . .
C21' C 0.89569(10) -0.06379(14) 0.30558(10) 0.1348(14) Uani 1 1 d . . .
H21D H 0.8534 -0.0712 0.2957 0.202 Uiso 1 1 calc R . .
H21E H 0.9159 -0.0390 0.3434 0.202 Uiso 1 1 calc R . .
H21F H 0.9159 -0.1065 0.3101 0.202 Uiso 1 1 calc R . .
C22 C 0.05586(9) 0.45303(10) 0.13484(9) 0.0911(10) Uani 1 1 d D . .
H22A H 0.0954 0.4486 0.1343 0.109 Uiso 1 1 calc R . .
C22' C 0.69842(8) -0.05045(12) 0.05894(8) 0.0966(10) Uani 1 1 d D . .
H22B H 0.6919 -0.0057 0.0720 0.116 Uiso 1 1 calc R . .
C23 C 0.02833(12) 0.52049(12) 0.10590(11) 0.1706(17) Uani 1 1 d D . .
H23A H 0.0220 0.5215 0.0642 0.256 Uiso 1 1 calc R . .
H23B H 0.0560 0.5561 0.1289 0.256 Uiso 1 1 calc R . .
H23C H -0.0104 0.5266 0.1062 0.256 Uiso 1 1 calc R . .
C23' C 0.65585(9) -0.09844(14) 0.06733(11) 0.1609(15) Uani 1 1 d D . .
H23D H 0.6665 -0.1010 0.1102 0.241 Uiso 1 1 calc R . .
H23E H 0.6596 -0.1423 0.0528 0.241 Uiso 1 1 calc R . .
H23F H 0.6142 -0.0828 0.0444 0.241 Uiso 1 1 calc R . .
C24 C 0.01442(12) 0.39862(14) 0.09458(11) 0.1792(17) Uani 1 1 d D . .
H24A H 0.0315 0.3553 0.1114 0.269 Uiso 1 1 calc R . .
H24B H 0.0107 0.4026 0.0540 0.269 Uiso 1 1 calc R . .
H24C H -0.0255 0.4030 0.0924 0.269 Uiso 1 1 calc R . .
C24' C 0.67930(11) -0.04657(16) -0.00845(10) 0.1546(16) Uani 1 1 d D . .
H24D H 0.6367 -0.0340 -0.0304 0.232 Uiso 1 1 calc R . .
H24E H 0.6851 -0.0898 -0.0227 0.232 Uiso 1 1 calc R . .
H24F H 0.7039 -0.0134 -0.0155 0.232 Uiso 1 1 calc R . .
C25 C 0.37212(7) 0.34828(10) 0.33237(8) 0.0591(7) Uani 1 1 d . . .
C25' C 0.79983(7) 0.05778(10) 0.39158(8) 0.0675(8) Uani 1 1 d . . .
C26 C 0.37546(7) 0.39334(11) 0.28976(8) 0.0681(8) Uani 1 1 d . . .
C26' C 0.83963(9) 0.06606(12) 0.45528(9) 0.0878(9) Uani 1 1 d . . .
C27 C 0.42882(8) 0.42955(11) 0.30462(9) 0.0905(9) Uani 1 1 d . . .
H27A H 0.4308 0.4597 0.2765 0.109 Uiso 1 1 calc R . .
C27' C 0.81718(9) 0.05528(13) 0.49642(9) 0.1106(11) Uani 1 1 d . . .
H27B H 0.8432 0.0620 0.5381 0.133 Uiso 1 1 calc R . .
C28 C 0.47912(9) 0.42043(13) 0.36171(10) 0.1073(11) Uani 1 1 d . . .
H28A H 0.5150 0.4450 0.3721 0.129 Uiso 1 1 calc R . .
C28' C 0.75907(9) 0.03546(12) 0.47867(9) 0.1133(10) Uani 1 1 d . . .
H28B H 0.7460 0.0273 0.5081 0.136 Uiso 1 1 calc R . .
C29 C 0.47681(9) 0.37620(13) 0.40264(10) 0.1059(12) Uani 1 1 d . . .
H29A H 0.5116 0.3706 0.4404 0.127 Uiso 1 1 calc R . .
C29' C 0.71878(8) 0.02706(11) 0.41765(9) 0.0980(9) Uani 1 1 d . . .
H29B H 0.6783 0.0143 0.4059 0.118 Uiso 1 1 calc R . .
C30 C 0.42531(8) 0.33954(11) 0.39059(8) 0.0777(9) Uani 1 1 d D . .
C30' C 0.73813(8) 0.03752(11) 0.37277(8) 0.0766(8) Uani 1 1 d D . .
C31' C 0.90598(10) 0.08774(14) 0.47558(10) 0.1256(13) Uani 1 1 d . . .
H31A H 0.9197 0.0688 0.4471 0.151 Uiso 1 1 calc R . .
C31 C 0.32035(8) 0.40470(12) 0.22652(9) 0.0922(10) Uani 1 1 d . . .
H31B H 0.2955 0.3635 0.2168 0.111 Uiso 1 1 calc R . .
C32 C 0.33593(10) 0.41499(14) 0.17495(9) 0.1480(12) Uani 1 1 d . . .
H32A H 0.2987 0.4207 0.1371 0.222 Uiso 1 1 calc R . .
H32B H 0.3580 0.3764 0.1718 0.222 Uiso 1 1 calc R . .
H32C H 0.3611 0.4545 0.1829 0.222 Uiso 1 1 calc R . .
C32' C 0.94903(14) 0.0648(2) 0.54000(14) 0.280(3) Uani 1 1 d . . .
H32D H 0.9900 0.0800 0.5511 0.421 Uiso 1 1 calc R . .
H32E H 0.9486 0.0164 0.5419 0.421 Uiso 1 1 calc R . .
H32F H 0.9359 0.0834 0.5681 0.421 Uiso 1 1 calc R . .
C33 C 0.28089(9) 0.46019(13) 0.23015(10) 0.1201(13) Uani 1 1 d . . .
H33A H 0.2458 0.4663 0.1906 0.180 Uiso 1 1 calc R . .
H33B H 0.3043 0.5013 0.2424 0.180 Uiso 1 1 calc R . .
H33C H 0.2672 0.4486 0.2598 0.180 Uiso 1 1 calc R . .
C33' C 0.91048(11) 0.16152(17) 0.47540(15) 0.226(2) Uani 1 1 d . . .
H33D H 0.8831 0.1784 0.4352 0.339 Uiso 1 1 calc R . .
H33E H 0.9520 0.1743 0.4860 0.339 Uiso 1 1 calc R . .
H33F H 0.8993 0.1802 0.5049 0.339 Uiso 1 1 calc R . .
C34 C 0.42372(10) 0.28980(10) 0.43732(9) 0.1035(12) Uani 1 1 d D . .
H34A H 0.3821 0.2901 0.4335 0.124 Uiso 1 1 calc R . .
C34' C 0.69487(8) 0.02830(11) 0.30659(9) 0.1011(10) Uani 1 1 d D . .
H34B H 0.7042 0.0634 0.2840 0.121 Uiso 1 1 calc R . .
C35' C 0.62673(8) 0.03386(14) 0.28832(11) 0.1458(14) Uani 1 1 d D . .
H35A H 0.6186 0.0771 0.3007 0.219 Uiso 1 1 calc R . .
H35B H 0.6155 -0.0012 0.3082 0.219 Uiso 1 1 calc R . .
H35C H 0.6031 0.0292 0.2445 0.219 Uiso 1 1 calc R . .
C35 C 0.46845(15) 0.30499(16) 0.50292(11) 0.209(2) Uani 1 1 d D . .
H35D H 0.4640 0.2722 0.5293 0.314 Uiso 1 1 calc R . .
H35E H 0.4604 0.3492 0.5135 0.314 Uiso 1 1 calc R . .
H35F H 0.5097 0.3033 0.5080 0.314 Uiso 1 1 calc R . .
C36 C 0.43690(12) 0.22081(12) 0.42351(13) 0.1756(18) Uani 1 1 d D . .
H36A H 0.4345 0.1896 0.4522 0.263 Uiso 1 1 calc R . .
H36B H 0.4775 0.2195 0.4269 0.263 Uiso 1 1 calc R . .
H36C H 0.4072 0.2086 0.3825 0.263 Uiso 1 1 calc R . .
C36' C 0.70512(9) -0.04049(12) 0.28321(9) 0.1291(12) Uani 1 1 d D . .
H36D H 0.7477 -0.0448 0.2929 0.194 Uiso 1 1 calc R . .
H36E H 0.6799 -0.0432 0.2395 0.194 Uiso 1 1 calc R . .
H36F H 0.6942 -0.0762 0.3028 0.194 Uiso 1 1 calc R . .
C37 C 0.18705(7) 0.15766(9) 0.31121(7) 0.0511(7) Uani 1 1 d . . .
C37' C 0.86998(7) 0.21106(10) 0.22632(8) 0.0622(7) Uani 1 1 d . . .
C38' C 0.90252(7) 0.26977(10) 0.25809(8) 0.0645(8) Uani 1 1 d . . .
C39 C 0.08959(8) 0.12285(11) 0.30443(8) 0.0815(9) Uani 1 1 d . . .
H39A H 0.0468 0.1212 0.2829 0.098 Uiso 1 1 calc R . .
C39' C 0.91506(8) 0.32006(11) 0.22764(9) 0.0843(9) Uani 1 1 d . . .
H39B H 0.9373 0.3578 0.2490 0.101 Uiso 1 1 calc R . .
C40 C 0.12015(8) 0.09440(11) 0.36257(9) 0.0844(9) Uani 1 1 d . . .
H40A H 0.0982 0.0716 0.3793 0.101 Uiso 1 1 calc R . .
C40' C 0.89464(8) 0.31503(11) 0.16457(9) 0.0887(9) Uani 1 1 d . . .
H40B H 0.9007 0.3508 0.1434 0.106 Uiso 1 1 calc R . .
C41 C 0.18262(8) 0.10013(11) 0.39502(9) 0.0824(9) Uani 1 1 d . . .
H41A H 0.2025 0.0825 0.4347 0.099 Uiso 1 1 calc R . .
C41' C 0.86598(8) 0.25828(11) 0.13391(9) 0.0855(9) Uani 1 1 d . . .
H41B H 0.8551 0.2542 0.0924 0.103 Uiso 1 1 calc R . .
C42 C 0.21768(7) 0.13124(10) 0.37122(8) 0.0572(7) Uani 1 1 d . . .
C42' C 0.85254(7) 0.20612(11) 0.16341(8) 0.0665(8) Uani 1 1 d . . .
C38 C 0.12232(7) 0.15373(10) 0.27815(7) 0.0612(7) Uani 1 1 d D . .
C43 C 0.08631(7) 0.18154(10) 0.21405(8) 0.0712(8) Uani 1 1 d D . .
H43A H 0.1154 0.2066 0.2046 0.085 Uiso 1 1 calc R . .
C44 C 0.06008(9) 0.12416(12) 0.16700(9) 0.1058(11) Uani 1 1 d D . .
H44A H 0.0927 0.0941 0.1718 0.159 Uiso 1 1 calc R . .
H44B H 0.0413 0.1426 0.1262 0.159 Uiso 1 1 calc R . .
H44C H 0.0298 0.0998 0.1735 0.159 Uiso 1 1 calc R . .
C45 C 0.03506(8) 0.22983(11) 0.20553(9) 0.0909(10) Uani 1 1 d D . .
H45A H 0.0517 0.2663 0.2344 0.136 Uiso 1 1 calc R . .
H45B H 0.0045 0.2063 0.2124 0.136 Uiso 1 1 calc R . .
H45C H 0.0165 0.2475 0.1644 0.136 Uiso 1 1 calc R . .
C43' C 0.92689(8) 0.27447(11) 0.32755(9) 0.0809(9) Uani 1 1 d . . .
H43B H 0.8942 0.2575 0.3363 0.097 Uiso 1 1 calc R . .
C44' C 0.94220(10) 0.34597(12) 0.35406(10) 0.1248(13) Uani 1 1 d . . .
H44D H 0.9068 0.3744 0.3331 0.187 Uiso 1 1 calc R . .
H44E H 0.9758 0.3635 0.3486 0.187 Uiso 1 1 calc R . .
H44F H 0.9536 0.3448 0.3971 0.187 Uiso 1 1 calc R . .
C45' C 0.98245(9) 0.22875(13) 0.36173(10) 0.1141(13) Uani 1 1 d . . .
H45D H 0.9725 0.1838 0.3455 0.171 Uiso 1 1 calc R . .
H45E H 0.9934 0.2282 0.4047 0.171 Uiso 1 1 calc R . .
H45F H 1.0165 0.2454 0.3565 0.171 Uiso 1 1 calc R . .
C46 C 0.28661(8) 0.13816(11) 0.41051(8) 0.0734(9) Uani 1 1 d . . .
H46A H 0.2996 0.1762 0.3937 0.088 Uiso 1 1 calc R . .
C46' C 0.82692(8) 0.14161(11) 0.12844(8) 0.0833(9) Uani 1 1 d . . .
H46B H 0.8148 0.1137 0.1540 0.100 Uiso 1 1 calc R . .
C47 C 0.31965(10) 0.07788(13) 0.40530(13) 0.1580(17) Uani 1 1 d . . .
H47A H 0.3632 0.0844 0.4296 0.237 Uiso 1 1 calc R . .
H47B H 0.3101 0.0713 0.3630 0.237 Uiso 1 1 calc R . .
H47C H 0.3071 0.0389 0.4199 0.237 Uiso 1 1 calc R . .
C47' C 0.76988(12) 0.14993(15) 0.06684(12) 0.1650(17) Uani 1 1 d . . .
H47D H 0.7392 0.1746 0.0725 0.247 Uiso 1 1 calc R . .
H47E H 0.7540 0.1063 0.0499 0.247 Uiso 1 1 calc R . .
H47F H 0.7804 0.1742 0.0392 0.247 Uiso 1 1 calc R . .
C48 C 0.30781(10) 0.15348(18) 0.47690(11) 0.1755(17) Uani 1 1 d . . .
H48A H 0.3518 0.1579 0.4977 0.263 Uiso 1 1 calc R . .
H48B H 0.2958 0.1175 0.4952 0.263 Uiso 1 1 calc R . .
H48C H 0.2894 0.1949 0.4805 0.263 Uiso 1 1 calc R . .
C48' C 0.87435(10) 0.10332(13) 0.12057(11) 0.1412(13) Uani 1 1 d . . .
H48D H 0.9097 0.0970 0.1599 0.212 Uiso 1 1 calc R . .
H48E H 0.8861 0.1279 0.0940 0.212 Uiso 1 1 calc R . .
H48F H 0.8581 0.0601 0.1027 0.212 Uiso 1 1 calc R . .
O1 O 0.16802(10) 0.06097(13) 0.10594(10) 0.1032(11) Uiso 0.50 1 d PD C 1
C51 C 0.17574(17) 0.07550(17) 0.05377(13) 0.135(2) Uiso 0.50 1 d PD C 1
H51A H 0.2181 0.0880 0.0661 0.162 Uiso 0.50 1 calc PR C 1
H51B H 0.1493 0.1127 0.0309 0.162 Uiso 0.50 1 calc PR C 1
C52 C 0.15958(14) 0.01537(18) 0.01632(15) 0.149(2) Uiso 0.50 1 d PD C 1
H52B H 0.1945 -0.0150 0.0297 0.179 Uiso 0.50 1 calc PR C 1
H52C H 0.1452 0.0265 -0.0267 0.179 Uiso 0.50 1 calc PR C 1
C53 C 0.11062(10) -0.01441(13) 0.02583(8) 0.1564(15) Uani 1 1 d D . .
H53A H 0.1063 -0.0624 0.0171 0.188 Uiso 1 1 calc R C 1
H53B H 0.0714 0.0080 0.0019 0.188 Uiso 1 1 calc R C 1
C54 C 0.13637(17) -0.00019(18) 0.09200(14) 0.130(2) Uiso 0.50 1 d PD C 1
H54A H 0.1034 0.0019 0.1033 0.156 Uiso 0.50 1 calc PR C 1
H54B H 0.1642 -0.0362 0.1154 0.156 Uiso 0.50 1 calc PR C 1
O1A O 0.14563(9) 0.07674(12) 0.09302(9) 0.0652(8) Uiso 0.50 1 d PD C 2
C51A C 0.14988(15) 0.09255(17) 0.04055(13) 0.0896(15) Uiso 0.50 1 d PD C 2
H51E H 0.1906 0.1101 0.0514 0.107 Uiso 0.50 1 calc PR C 2
H51F H 0.1198 0.1269 0.0174 0.107 Uiso 0.50 1 calc PR C 2
C52A C 0.13869(16) 0.03272(18) 0.00414(15) 0.1046(18) Uiso 0.50 1 d PD C 2
H52E H 0.1119 0.0428 -0.0389 0.126 Uiso 0.50 1 calc PR C 2
H52F H 0.1772 0.0148 0.0080 0.126 Uiso 0.50 1 calc PR C 2
C54A C 0.10583(14) 0.02134(17) 0.07457(14) 0.0860(15) Uiso 0.50 1 d PD C 2
H54E H 0.0638 0.0366 0.0603 0.103 Uiso 0.50 1 calc PR C 2
H54F H 0.1163 -0.0087 0.1093 0.103 Uiso 0.50 1 calc PR C 2
O1' O 0.68839(6) 0.30636(9) 0.10403(7) 0.1485(8) Uani 1 1 d D . .
C51' C 0.63143(14) 0.3289(2) 0.09706(16) 0.125(2) Uiso 0.50 1 d PD D 1
H51C H 0.6369 0.3496 0.1351 0.150 Uiso 0.50 1 calc PR D 1
H51D H 0.6038 0.2908 0.0884 0.150 Uiso 0.50 1 calc PR D 1
C52' C 0.60498(17) 0.3765(3) 0.0485(2) 0.265(4) Uiso 0.50 1 d PD D 1
H52A H 0.5678 0.3583 0.0150 0.318 Uiso 0.50 1 calc PR D 1
H52D H 0.5946 0.4177 0.0629 0.318 Uiso 0.50 1 calc PR D 1
C53' C 0.64781(14) 0.3891(2) 0.02929(16) 0.120(2) Uiso 0.50 1 d PD D 1
H53C H 0.6530 0.4372 0.0261 0.144 Uiso 0.50 1 calc PR D 1
H53D H 0.6365 0.3682 -0.0103 0.144 Uiso 0.50 1 calc PR D 1
C54' C 0.70161(15) 0.3600(2) 0.07570(18) 0.129(2) Uiso 0.50 1 d PD D 1
H54C H 0.7273 0.3442 0.0579 0.155 Uiso 0.50 1 calc PR D 1
H54D H 0.7245 0.3939 0.1063 0.155 Uiso 0.50 1 calc PR D 1
C51B C 0.62412(16) 0.2907(2) 0.0721(2) 0.181(3) Uiso 0.50 1 d PD D 2
H51G H 0.6177 0.2470 0.0521 0.218 Uiso 0.50 1 calc PR D 2
H51H H 0.6068 0.2896 0.1004 0.218 Uiso 0.50 1 calc PR D 2
C52B C 0.59651(14) 0.3413(2) 0.02851(16) 0.135(2) Uiso 0.50 1 d PD D 2
H52G H 0.5557 0.3287 -0.0028 0.162 Uiso 0.50 1 calc PR D 2
H52H H 0.5947 0.3839 0.0471 0.162 Uiso 0.50 1 calc PR D 2
C53B C 0.63838(15) 0.3426(3) 0.00625(17) 0.180(3) Uiso 0.50 1 d PD D 2
H53G H 0.6380 0.3867 -0.0112 0.217 Uiso 0.50 1 calc PR D 2
H53H H 0.6275 0.3091 -0.0260 0.217 Uiso 0.50 1 calc PR D 2
C54B C 0.69612(13) 0.3293(2) 0.05325(14) 0.1005(17) Uiso 0.50 1 d PD D 2
H54G H 0.7212 0.3698 0.0642 0.121 Uiso 0.50 1 calc PR D 2
H54H H 0.7163 0.2949 0.0408 0.121 Uiso 0.50 1 calc PR D 2
Na1' Na 0.75275(4) 0.24252(5) 0.17968(4) 0.1053(4) Uani 1 1 d . D .
Na1 Na 0.19421(4) 0.13389(5) 0.18295(4) 0.0995(4) Uani 1 1 d . . .
H4C H 0.2149(8) 0.2066(11) 0.2715(9) 0.150 Uiso 1 1 d . . .
H4D H 0.8367(8) 0.1409(11) 0.2497(9) 0.150 Uiso 1 1 d . . .
H1B H 0.7082(8) 0.1276(11) 0.1706(9) 0.150 Uiso 1 1 d . . .
H1A H 0.2214(8) 0.2632(11) 0.1714(9) 0.150 Uiso 1 1 d . . .

loop_
_atom_site_aniso_label
_atom_site_aniso_U_11
_atom_site_aniso_U_22
_atom_site_aniso_U_33
_atom_site_aniso_U_23
_atom_site_aniso_U_13
_atom_site_aniso_U_12
Yb1 0.05050(4) 0.07216(6) 0.05182(4) 0.00593(5) 0.02435(3) 0.00008(5)
Yb1' 0.06335(4) 0.06618(6) 0.04695(4) -0.00164(5) 0.02336(3) -0.00920(5)
N1 0.0896(9) 0.0895(13) 0.0574(8) -0.0051(9) 0.0425(6) -0.0137(9)
N1' 0.0831(9) 0.0860(14) 0.0664(9) -0.0096(10) 0.0323(7) -0.0070(9)
N2 0.0752(8) 0.0934(14) 0.0520(8) -0.0020(9) 0.0351(5) -0.0011(9)
N2' 0.0599(8) 0.0690(12) 0.0685(9) -0.0088(9) 0.0255(6) -0.0138(8)
N3' 0.0577(8) 0.0995(14) 0.0567(9) 0.0074(9) 0.0220(6) -0.0078(9)
N3 0.0653(8) 0.0901(13) 0.0601(9) 0.0145(9) 0.0248(6) -0.0081(9)
N4 0.0641(7) 0.0887(13) 0.0595(8) 0.0120(9) 0.0339(5) -0.0018(8)
N4' 0.0947(9) 0.0810(13) 0.0595(9) -0.0046(9) 0.0368(6) -0.0269(9)
C1 0.0869(10) 0.0629(14) 0.0667(9) -0.0155(10) 0.0511(6) -0.0180(10)
C1' 0.0759(12) 0.0744(16) 0.0828(14) 0.0040(13) 0.0246(9) 0.0069(12)
C2 0.1122(11) 0.0692(16) 0.0631(10) -0.0158(11) 0.0524(7) -0.0210(11)
C2' 0.0662(14) 0.0918(19) 0.1153(19) -0.0106(16) 0.0045(12) -0.0050(14)
C3 0.1643(13) 0.121(2) 0.0800(11) -0.0159(13) 0.0862(8) -0.0117(15)
C3' 0.0750(16) 0.165(3) 0.197(3) -0.007(3) 0.0271(16) 0.0101(18)
C4 0.1666(12) 0.158(3) 0.1389(12) -0.0226(15) 0.1273(8) -0.0199(15)
C4' 0.1006(16) 0.173(3) 0.233(3) -0.046(2) 0.0731(15) 0.0032(19)
C5 0.1232(12) 0.136(2) 0.1091(12) -0.0147(15) 0.0828(8) 0.0052(14)
C5' 0.0863(15) 0.128(2) 0.225(2) -0.056(2) 0.0680(14) -0.0030(15)
C6 0.0873(10) 0.0915(18) 0.0800(11) -0.0202(12) 0.0523(7) -0.0115(12)
C6' 0.0662(11) 0.0807(17) 0.1057(15) 0.0013(14) 0.0284(9) 0.0141(12)
C7 0.1255(13) 0.103(2) 0.0670(12) 0.0126(13) 0.0505(9) -0.0116(13)
C7' 0.0835(17) 0.195(3) 0.127(2) -0.036(2) 0.0019(16) -0.0327(19)
C8 0.1295(15) 0.107(2) 0.1211(17) -0.0180(16) 0.0657(11) -0.0095(15)
C9 0.206(2) 0.159(3) 0.0695(17) 0.0105(19) 0.0401(15) 0.018(2)
C9' 0.410(5) 0.177(4) 0.219(3) -0.053(3) 0.152(3) -0.061(4)
C10 0.0666(10) 0.135(2) 0.1005(13) -0.0120(14) 0.0439(8) 0.0187(12)
C10' 0.1097(14) 0.0964(19) 0.0735(13) 0.0008(14) 0.0357(10) 0.0242(14)
C11 0.0876(14) 0.198(3) 0.1322(19) -0.034(2) 0.0454(12) 0.0099(18)
C11' 0.193(2) 0.099(2) 0.1081(17) 0.0005(16) 0.0705(13) 0.0428(17)
C12 0.1183(17) 0.124(2) 0.146(2) 0.0302(19) 0.0505(14) 0.0343(17)
C12' 0.1023(15) 0.113(2) 0.1215(17) -0.0476(16) 0.0418(12) -0.0248(15)
C13 0.0498(9) 0.0603(14) 0.0644(11) -0.0013(10) 0.0204(7) -0.0003(9)
C13' 0.0715(9) 0.0542(13) 0.0620(10) -0.0010(10) 0.0360(7) -0.0116(10)
C14 0.0643(10) 0.0768(15) 0.0631(10) -0.0138(11) 0.0313(7) -0.0067(10)
C14' 0.0700(10) 0.0674(15) 0.0714(11) 0.0005(11) 0.0382(7) -0.0127(10)
C15 0.0833(11) 0.108(2) 0.0844(12) -0.0072(13) 0.0445(8) 0.0110(12)
C15' 0.0792(10) 0.0762(17) 0.1079(13) 0.0058(12) 0.0555(8) 0.0079(11)
C16 0.0956(11) 0.124(2) 0.1228(14) -0.0139(15) 0.0697(9) 0.0124(13)
C16' 0.1379(12) 0.0693(17) 0.1242(13) -0.0178(13) 0.0920(8) -0.0026(12)
C17 0.0738(11) 0.1011(19) 0.1064(15) 0.0123(14) 0.0424(9) 0.0181(12)
C17' 0.1206(13) 0.0944(19) 0.0839(12) -0.0189(13) 0.0614(9) -0.0208(13)
C18 0.0532(10) 0.0750(16) 0.0817(13) 0.0028(12) 0.0222(8) -0.0011(11)
C18' 0.0861(11) 0.0863(17) 0.0593(10) -0.0022(11) 0.0382(7) -0.0103(11)
C19 0.0901(11) 0.1050(19) 0.0651(11) -0.0010(13) 0.0393(8) 0.0034(13)
C19' 0.0862(11) 0.0719(16) 0.0900(13) -0.0003(12) 0.0440(8) -0.0070(11)
C20 0.0848(16) 0.199(3) 0.1101(19) -0.020(2) 0.0243(13) -0.0033(18)
C20' 0.0937(16) 0.219(3) 0.157(2) -0.026(2) 0.0413(14) -0.0707(18)
C21 0.1667(17) 0.127(2) 0.0902(14) 0.0197(16) 0.0695(11) 0.0259(17)
C21' 0.1450(19) 0.146(3) 0.0987(18) -0.0251(18) 0.0447(13) -0.0297(19)
C22 0.0634(12) 0.1031(18) 0.0831(15) 0.0242(14) 0.0140(10) 0.0276(12)
C22' 0.0955(13) 0.123(2) 0.0623(12) -0.0327(14) 0.0287(9) -0.0191(14)
C23 0.230(3) 0.127(3) 0.140(2) 0.064(2) 0.0736(18) 0.045(2)
C23' 0.0877(16) 0.209(3) 0.159(2) 0.076(2) 0.0345(14) -0.0114(18)
C24 0.202(2) 0.221(3) 0.0834(19) -0.021(2) 0.0403(16) -0.086(2)
C24' 0.139(2) 0.195(3) 0.106(2) 0.015(2) 0.0370(15) -0.009(2)
C25 0.0448(9) 0.0669(14) 0.0612(10) 0.0006(10) 0.0210(7) -0.0028(9)
C25' 0.0731(10) 0.0771(16) 0.0578(10) 0.0096(11) 0.0350(7) 0.0040(10)
C26 0.0581(9) 0.0800(16) 0.0660(11) -0.0140(11) 0.0286(7) -0.0150(10)
C26' 0.1133(13) 0.0938(19) 0.0585(11) 0.0127(12) 0.0418(8) 0.0133(13)
C27 0.0869(11) 0.1018(19) 0.0944(13) -0.0259(13) 0.0519(8) -0.0346(12)
C27' 0.1576(15) 0.124(2) 0.0715(12) 0.0155(14) 0.0716(9) 0.0151(16)
C28 0.0696(11) 0.126(2) 0.1219(16) -0.0261(17) 0.0412(10) -0.0338(13)
C28' 0.1691(13) 0.107(2) 0.1117(12) 0.0419(13) 0.1058(8) 0.0310(14)
C29 0.0638(13) 0.127(2) 0.0992(17) -0.0094(17) 0.0149(11) -0.0114(14)
C29' 0.1229(11) 0.0884(18) 0.1212(12) 0.0286(13) 0.0892(8) 0.0204(12)
C30 0.0581(10) 0.0869(17) 0.0775(13) -0.0009(13) 0.0227(8) 0.0068(12)
C30' 0.0859(11) 0.0793(16) 0.0746(11) 0.0206(12) 0.0457(8) 0.0065(11)
C31' 0.1189(17) 0.175(3) 0.0527(14) -0.0184(18) 0.0145(12) -0.0416(18)
C31 0.0910(13) 0.1076(19) 0.0668(13) 0.0163(13) 0.0271(9) -0.0222(13)
C32 0.1791(17) 0.182(3) 0.0855(14) 0.0138(16) 0.0639(11) -0.0851(17)
C32' 0.165(3) 0.469(6) 0.115(3) 0.113(3) -0.013(2) -0.067(4)
C33 0.0822(16) 0.139(2) 0.0950(19) 0.0233(18) 0.0038(13) 0.0043(16)
C33' 0.169(2) 0.213(4) 0.330(3) -0.080(3) 0.1448(18) -0.075(2)
C34 0.0788(15) 0.0894(19) 0.0837(17) 0.0092(16) -0.0118(13) 0.0041(14)
C34' 0.0806(11) 0.114(2) 0.1190(15) 0.0087(15) 0.0553(9) -0.0235(13)
C35' 0.0793(14) 0.196(3) 0.155(2) 0.050(2) 0.0482(12) -0.0196(17)
C35 0.285(4) 0.161(3) 0.095(2) 0.019(3) 0.015(2) -0.007(3)
C36 0.237(3) 0.119(3) 0.179(3) 0.010(2) 0.1031(18) 0.025(2)
C36' 0.1121(13) 0.192(3) 0.0948(14) -0.0265(17) 0.0583(10) -0.0707(16)
C37 0.0576(9) 0.0523(13) 0.0459(9) -0.0068(9) 0.0261(6) -0.0069(9)
C37' 0.0543(9) 0.0748(15) 0.0592(10) 0.0005(11) 0.0277(6) -0.0040(10)
C38' 0.0580(9) 0.0711(15) 0.0702(10) 0.0056(11) 0.0346(7) 0.0039(10)
C39 0.0690(10) 0.1145(19) 0.0652(11) 0.0024(13) 0.0346(7) -0.0101(12)
C39' 0.0893(11) 0.0739(16) 0.0987(13) 0.0004(13) 0.0512(8) -0.0050(12)
C40 0.0849(10) 0.0983(18) 0.0790(11) 0.0019(12) 0.0458(8) -0.0290(12)
C40' 0.1040(12) 0.0797(17) 0.0924(13) 0.0283(12) 0.0541(9) 0.0079(12)
C41 0.0911(12) 0.0897(18) 0.0646(12) 0.0081(12) 0.0346(8) -0.0096(12)
C41' 0.1026(12) 0.0874(18) 0.0796(12) 0.0142(12) 0.0535(8) 0.0105(12)
C42 0.0684(10) 0.0563(14) 0.0428(9) 0.0028(10) 0.0224(7) -0.0026(10)
C42' 0.0659(9) 0.0781(16) 0.0583(10) 0.0071(11) 0.0311(7) -0.0052(11)
C38 0.0679(9) 0.0637(14) 0.0563(10) 0.0033(10) 0.0325(7) -0.0019(10)
C43 0.0651(10) 0.0862(16) 0.0598(11) 0.0073(11) 0.0270(7) -0.0032(11)
C44 0.0910(14) 0.143(2) 0.0728(14) -0.0087(16) 0.0287(10) -0.0006(15)
C45 0.0739(12) 0.0937(19) 0.0891(15) 0.0074(14) 0.0244(10) 0.0087(13)
C43' 0.0681(10) 0.0999(18) 0.0724(12) -0.0233(13) 0.0308(8) -0.0302(11)
C44' 0.1516(18) 0.113(2) 0.1003(17) -0.0439(16) 0.0500(12) -0.0278(17)
C45' 0.0827(15) 0.156(3) 0.0680(16) -0.0039(17) 0.0050(12) 0.0129(16)
C46 0.0672(11) 0.0795(16) 0.0601(12) 0.0165(12) 0.0183(8) -0.0016(11)
C46' 0.1014(12) 0.1060(19) 0.0470(10) -0.0114(12) 0.0382(8) -0.0244(12)
C47 0.0775(16) 0.137(3) 0.214(3) -0.041(2) 0.0292(16) 0.0171(17)
C47' 0.159(2) 0.191(3) 0.082(2) -0.023(2) 0.0028(17) -0.050(2)
C48 0.1039(18) 0.312(4) 0.0803(18) -0.073(2) 0.0173(13) -0.039(2)
C48' 0.2018(18) 0.092(2) 0.1694(19) -0.0306(17) 0.1202(12) -0.0241(17)
C53 0.216(2) 0.163(3) 0.0917(16) -0.0440(19) 0.0733(14) -0.061(2)
O1' 0.1121(9) 0.1655(16) 0.1763(12) 0.0944(12) 0.0741(8) 0.0467(10)
Na1' 0.0942(5) 0.1021(7) 0.1144(6) 0.0261(6) 0.0441(4) 0.0256(5)
Na1 0.1250(5) 0.0946(7) 0.0959(5) -0.0186(5) 0.0656(3) -0.0171(5)

loop_
_atom_type_symbol
_atom_type_description
_atom_type_scat_dispersion_real
_atom_type_scat_dispersion_imag
_atom_type_scat_source
C C 0.0033 0.0016 'International Tables Vol C Tables 4.2.6.8 and 6.1.1.4'
H H 0.0000 0.0000 'International Tables Vol C Tables 4.2.6.8 and 6.1.1.4'
N N 0.0061 0.0033 'International Tables Vol C Tables 4.2.6.8 and 6.1.1.4'
O O 0.0106 0.0060 'International Tables Vol C Tables 4.2.6.8 and 6.1.1.4'
Na Na 0.0362 0.0249 'International Tables Vol C Tables 4.2.6.8 and 6.1.1.4'
Yb Yb -0.3850 5.5486 'International Tables Vol C Tables 4.2.6.8 and 6.1.1.4'

loop_
_geom_angle_atom_site_label_1
_geom_angle_atom_site_label_2
_geom_angle_atom_site_label_3
_geom_angle
N2 Yb1 N3 121.04(6)
N2 Yb1 N1 100.47(5)
N3 Yb1 N1 121.57(6)
N2 Yb1 N4 121.65(6)
N3 Yb1 N4 96.05(5)
N1 Yb1 N4 94.42(6)
N2 Yb1 Na1 119.10(4)
N3 Yb1 Na1 119.73(5)
N1 Yb1 Na1 47.64(5)
N4 Yb1 Na1 46.87(4)
N2' Yb1' N3' 124.25(6)
N2' Yb1' N4' 117.46(6)
N3' Yb1' N4' 97.32(6)
N2' Yb1' N1' 95.34(5)
N3' Yb1' N1' 122.89(6)
N4' Yb1' N1' 97.92(6)
N2' Yb1' Na1' 113.23(4)
N3' Yb1' Na1' 122.51(5)
N4' Yb1' Na1' 53.15(4)
N1' Yb1' Na1' 44.78(5)
C1 N1 Yb1 133.83(10)
C1 N1 Na1 109.16(12)
Yb1 N1 Na1 90.56(6)
C1' N1' Yb1' 137.52(14)
C1' N1' Na1' 101.97(13)
Yb1' N1' Na1' 95.58(6)
C13 N2 Yb1 147.40(11)
C13' N2' Yb1' 145.91(10)
C25' N3' Yb1' 145.94(10)
C25 N3 Yb1 147.54(13)
C37 N4 Yb1 132.65(12)
C37 N4 Na1 112.38(10)
Yb1 N4 Na1 90.64(6)
C37' N4' Yb1' 146.27(10)
C37' N4' Na1' 68.97(9)
Yb1' N4' Na1' 87.25(5)
C6 C1 C2 119.2(2)
C6 C1 N1 121.73(16)
C2 C1 N1 119.01(16)
C6' C1' N1' 120.28(15)
C6' C1' C2' 120.1(2)
N1' C1' C2' 119.5(2)
C6' C1' Na1' 87.71(14)
N1' C1' Na1' 51.34(10)
C2' C1' Na1' 129.93(18)
C3 C2 C1 117.88(17)
C3 C2 C7 120.65(18)
C1 C2 C7 121.5(2)
C3' C2' C1' 118.9(2)
C3' C2' C7' 121.10(19)
C1' C2' C7' 119.9(2)
C4 C3 C2 122.3(2)
C4' C3' C2' 121.2(2)
C3 C4 C5 120.3(2)
C5' C4' C3' 118.9(3)
C4 C5 C6 119.6(2)
C6' C5' C4' 122.8(3)
C5 C6 C1 120.60(18)
C5 C6 C10 116.83(17)
C1 C6 C10 122.5(2)
C5' C6' C1' 118.03(18)
C5' C6' C10' 119.6(2)
C1' C6' C10' 122.4(2)
C8 C7 C2 111.67(16)
C8 C7 C9 107.32(19)
C2 C7 C9 114.3(2)
C9' C7' C8' 119.5(3)
C9' C7' C2' 113.3(3)
C8' C7' C2' 118.1(3)
C9' C7' C8A 89.8(4)
C8' C7' C8A 46.5(4)
C2' C7' C8A 107.2(4)
C6 C10 C11 115.2(2)
C6 C10 C12 113.46(18)
C11 C10 C12 107.21(18)
C6' C10' C11' 113.8(2)
C6' C10' C12' 109.47(17)
C11' C10' C12' 110.32(19)
C10 C12 Na1 81.73(13)
C10' C12' Na1' 82.44(14)
C14 C13 C18 119.48(19)
C14 C13 N2 118.17(15)
C18 C13 N2 122.34(18)
N2' C13' C18' 121.92(14)
N2' C13' C14' 119.20(15)
C18' C13' C14' 118.84(19)
C15 C14 C13 118.30(17)
C15 C14 C19 119.57(19)
C13 C14 C19 122.13(19)
C15' C14' C13' 119.54(16)
C15' C14' C19' 120.98(15)
C13' C14' C19' 119.41(18)
C16 C15 C14 122.6(2)
C16' C15' C14' 121.99(17)
C15 C16 C17 118.7(2)
C15' C16' C17' 119.2(2)
C16 C17 C18 121.58(19)
C16' C17' C18' 121.44(18)
C17 C18 C13 119.28(19)
C17 C18 C22 119.74(17)
C13 C18 C22 120.97(19)
C17' C18' C13' 118.82(15)
C17' C18' C22' 120.50(16)
C13' C18' C22' 120.66(19)
C20 C19 C14 108.87(19)
C20 C19 C21 109.93(17)
C14 C19 C21 114.67(18)
C21' C19' C14' 113.80(18)
C21' C19' C20' 106.17(17)
C14' C19' C20' 116.0(2)
C24 C22 C23 107.93(16)
C24 C22 C18 111.0(2)
C23 C22 C18 115.4(2)
C23' C22' C24' 107.73(18)
C23' C22' C18' 111.17(18)
C24' C22' C18' 115.2(2)
N3 C25 C26 119.62(13)
N3 C25 C30 121.73(18)
C26 C25 C30 118.65(16)
N3' C25' C26' 123.92(17)
N3' C25' C30' 117.69(14)
C26' C25' C30' 118.4(2)
C27 C26 C25 120.51(15)
C27 C26 C31 118.21(19)
C25 C26 C31 121.28(16)
C27' C26' C25' 119.21(19)
C27' C26' C31' 122.33(17)
C25' C26' C31' 118.5(2)
C28 C27 C26 119.2(2)
C28' C27' C26' 122.36(18)
C29 C28 C27 120.8(2)
C27' C28' C29' 120.6(2)
C28 C29 C30 122.49(17)
C28' C29' C30' 120.40(19)
C29 C30 C25 118.4(2)
C29 C30 C34 121.65(16)
C25 C30 C34 119.98(17)
C29' C30' C25' 119.00(15)
C29' C30' C34' 120.77(17)
C25' C30' C34' 120.23(19)
C33' C31' C32' 106.7(2)
C33' C31' C26' 110.5(2)
C32' C31' C26' 112.3(2)
C33 C31 C32 112.1(2)
C33 C31 C26 109.83(18)
C32 C31 C26 115.23(18)
C36 C34 C35 107.65(19)
C36 C34 C30 109.9(2)
C35 C34 C30 114.6(2)
C30' C34' C35' 116.3(2)
C30' C34' C36' 111.04(16)
C35' C34' C36' 107.51(17)
N4 C37 C42 119.38(14)
N4 C37 C38 121.02(14)
C42 C37 C38 119.53(18)
N4' C37' C42' 122.08(17)
N4' C37' C38' 119.90(17)
C42' C37' C38' 117.90(19)
N4' C37' Na1' 81.84(10)
C42' C37' Na1' 79.88(10)
C38' C37' Na1' 105.45(12)
C39' C38' C37' 120.63(18)
C39' C38' C43' 119.80(17)
C37' C38' C43' 119.46(18)
C38 C39 C40 120.43(16)
C38' C39' C40' 120.07(19)
C41 C40 C39 119.4(2)
C41' C40' C39' 120.2(2)
C40 C41 C42 122.57(18)
C40' C41' C42' 121.1(2)
C41 C42 C37 118.16(15)
C41 C42 C46 119.91(16)
C37 C42 C46 121.89(18)
C41' C42' C37' 119.90(18)
C41' C42' C46' 118.22(18)
C37' C42' C46' 121.38(19)
C41' C42' Na1' 108.87(14)
C37' C42' Na1' 70.04(11)
C46' C42' Na1' 98.15(12)
C39 C38 C37 119.85(15)
C39 C38 C43 117.59(14)
C37 C38 C43 122.56(18)
C38 C43 C45 114.93(18)
C38 C43 C44 110.66(16)
C45 C43 C44 109.50(14)
C45' C43' C38' 111.42(19)
C45' C43' C44' 109.67(15)
C38' C43' C44' 115.02(18)
C47 C46 C48 109.32(19)
C47 C46 C42 111.43(17)
C48 C46 C42 115.67(19)
C48' C46' C42' 111.49(17)
C48' C46' C47' 110.1(2)
C42' C46' C47' 115.03(19)
C54 O1 C51 104.4(3)
C54 O1 Na1 133.0(2)
C51 O1 Na1 122.2(2)
O1 C51 C52 107.3(3)
C51 C52 C53 103.7(3)
C52A C53 C54A 103.4(3)
C52A C53 C52 23.1(2)
C54A C53 C52 109.0(2)
C52A C53 C54 104.9(2)
C54A C53 C54 31.6(2)
C52 C53 C54 97.9(2)
O1 C54 C53 110.0(3)
C51A O1A C54A 102.8(2)
C51A O1A Na1 124.34(19)
C54A O1A Na1 132.9(2)
O1A C51A C52A 108.6(3)
C53 C52A C51A 107.4(3)
O1A C54A C53 110.0(3)
C54' O1' C51' 98.4(3)
C54' O1' C54B 32.6(3)
C51' O1' C54B 108.8(2)
C54' O1' C51B 110.2(2)
C51' O1' C51B 38.7(3)
C54B O1' C51B 98.6(2)
C54' O1' Na1' 128.44(15)
C51' O1' Na1' 124.9(2)
C54B O1' Na1' 126.20(17)
C51B O1' Na1' 121.0(2)
O1' C51' C52' 110.8(4)
C53' C52' C51' 106.8(4)
C52' C53' C54' 103.2(4)
O1' C54' C53' 111.8(3)
C52B C51B O1' 106.5(3)
C53B C52B C51B 97.7(4)
C52B C53B C54B 109.4(4)
C53B C54B O1' 107.0(3)
O1' Na1' N1' 110.20(6)
O1' Na1' C37' 135.77(8)
N1' Na1' C37' 105.98(7)
O1' Na1' C42' 111.51(8)
N1' Na1' C42' 109.01(7)
C37' Na1' C42' 30.08(5)
O1' Na1' N4' 163.48(8)
N1' Na1' N4' 79.23(5)
C37' Na1' N4' 29.19(6)
C42' Na1' N4' 51.97(6)
O1' Na1' C12' 98.44(7)
N1' Na1' C12' 89.28(7)
C37' Na1' C12' 106.69(6)
C42' Na1' C12' 135.49(6)
N4' Na1' C12' 95.14(6)
O1' Na1' C1' 93.36(6)
N1' Na1' C1' 26.69(6)
C37' Na1' C1' 128.91(7)
C42' Na1' C1' 135.62(7)
N4' Na1' C1' 99.98(6)
C12' Na1' C1' 70.83(7)
O1' Na1' Yb1' 147.66(5)
N1' Na1' Yb1' 39.64(4)
C37' Na1' Yb1' 67.06(5)
C42' Na1' Yb1' 78.85(5)
N4' Na1' Yb1' 39.60(4)
C12' Na1' Yb1' 93.28(5)
C1' Na1' Yb1' 62.29(4)
O1 Na1 O1A 14.84(8)
O1 Na1 N4 163.09(9)
O1A Na1 N4 163.56(9)
O1 Na1 N1 112.70(9)
O1A Na1 N1 105.29(8)
N4 Na1 N1 84.21(6)
O1 Na1 C12 83.86(9)
O1A Na1 C12 96.24(8)
N4 Na1 C12 97.70(6)
N1 Na1 C12 86.80(7)
O1 Na1 Yb1 154.39(8)
O1A Na1 Yb1 144.34(7)
N4 Na1 Yb1 42.48(4)
N1 Na1 Yb1 41.81(4)
C12 Na1 Yb1 94.97(5)

loop_
_geom_bond_atom_site_label_1
_geom_bond_atom_site_label_2
_geom_bond_distance
Yb1 N2 2.1616(15)
Yb1 N3 2.1646(12)
Yb1 N1 2.2521(16)
Yb1 N4 2.2816(17)
Yb1 Na1 3.3781(9)
Yb1' N2' 2.1682(15)
Yb1' N3' 2.1768(15)
Yb1' N4' 2.2191(17)
Yb1' N1' 2.2293(14)
Yb1' Na1' 3.4777(10)
N1 C1 1.423(3)
N1 Na1 2.496(2)
N1' C1' 1.416(3)
N1' Na1' 2.461(2)
N2 C13 1.416(3)
N2' C13' 1.398(3)
N3' C25' 1.393(3)
N3 C25 1.393(2)
N4 C37 1.402(3)
N4 Na1 2.4657(18)
N4' C37' 1.373(3)
N4' Na1' 2.7861(16)
C1 C6 1.400(2)
C1 C2 1.416(2)
C1' C6' 1.405(3)
C1' C2' 1.416(2)
C1' Na1' 3.083(3)
C2 C3 1.388(3)
C2 C7 1.511(3)
C2' C3' 1.385(4)
C2' C7' 1.536(4)
C3 C4 1.358(3)
C3' C4' 1.380(5)
C4 C5 1.380(3)
C4' C5' 1.377(3)
C5 C6 1.384(3)
C5' C6' 1.376(4)
C6 C10 1.508(3)
C6' C10' 1.506(2)
C7 C8 1.508(3)
C7 C9 1.543(3)
C7' C9' 1.481(5)
C7' C8' 1.508(7)
C7' C8A 1.541(8)
C10 C11 1.528(3)
C10 C12 1.546(3)
C10' C11' 1.508(3)
C10' C12' 1.536(3)
C12 Na1 3.073(3)
C12' Na1' 2.962(3)
C13 C14 1.395(3)
C13 C18 1.410(2)
C13' C18' 1.405(2)
C13' C14' 1.412(2)
C14 C15 1.388(3)
C14 C19 1.517(3)
C14' C15' 1.365(3)
C14' C19' 1.510(3)
C15 C16 1.361(3)
C15' C16' 1.361(3)
C16 C17 1.373(3)
C16' C17' 1.376(2)
C17 C18 1.374(3)
C17' C18' 1.387(3)
C18 C22 1.523(3)
C18' C22' 1.518(2)
C19 C20 1.504(3)
C19 C21 1.532(3)
C19' C21' 1.477(3)
C19' C20' 1.538(3)
C22 C24 1.496(3)
C22 C23 1.517(3)
C22' C23' 1.495(3)
C22' C24' 1.497(3)
C25 C26 1.406(3)
C25 C30 1.428(2)
C25' C26' 1.416(2)
C25' C30' 1.419(3)
C26 C27 1.384(3)
C26 C31 1.528(2)
C26' C27' 1.373(3)
C26' C31' 1.525(3)
C27 C28 1.382(2)
C27' C28' 1.341(3)
C28 C29 1.354(4)
C28' C29' 1.368(3)
C29 C30 1.365(3)
C29' C30' 1.402(3)
C30 C34 1.527(3)
C30' C34' 1.482(2)
C31' C33' 1.466(4)
C31' C32' 1.507(4)
C31 C33 1.494(3)
C31 C32 1.496(4)
C34 C36 1.480(3)
C34 C35 1.498(3)
C34' C35' 1.519(3)
C34' C36' 1.544(3)
C37 C42 1.407(2)
C37 C38 1.409(2)
C37' C42' 1.401(3)
C37' C38' 1.421(3)
C37' Na1' 2.6272(18)
C38' C39' 1.363(3)
C38' C43' 1.525(3)
C39 C38 1.384(3)
C39 C40 1.386(3)
C39' C40' 1.392(3)
C40 C41 1.364(2)
C40' C41' 1.354(3)
C41 C42 1.388(3)
C41' C42' 1.387(3)
C42 C46 1.513(2)
C42' C46' 1.505(3)
C42' Na1' 2.752(2)
C38 C43 1.506(2)
C43 C45 1.515(3)
C43 C44 1.533(3)
C43' C45' 1.522(3)
C43' C44' 1.531(3)
C46 C47 1.482(3)
C46 C48 1.493(3)
C46' C48' 1.474(3)
C46' C47' 1.518(3)
O1 C54 1.393(4)
O1 C51 1.408(5)
O1 Na1 2.223(3)
C51 C52 1.443(5)
C52 C53 1.451(4)
C53 C52A 1.403(5)
C53 C54A 1.441(4)
C53 C54 1.470(4)
O1A C51A 1.375(4)
O1A C54A 1.397(4)
O1A Na1 2.265(2)
C51A C52A 1.432(5)
O1' C54' 1.388(5)
O1' C51' 1.399(4)
O1' C54B 1.420(4)
O1' C51B 1.431(4)
O1' Na1' 2.1942(17)
C51' C52' 1.419(6)
C52' C53' 1.359(6)
C53' C54' 1.405(4)
C51B C52B 1.391(6)
C52B C53B 1.369(6)
C53B C54B 1.374(4)
